data_4343497
loop_
_publ_author_name
'Barnett, Brandon R.'
'Labios, Liezel A.'
'Moore, Curtis E.'
'England, Jason'
'Rheingold, Arnold L.'
'Wieghardt, Karl'
'Figueroa, Joshua S.'

_publ_section_title
;
 Solution Dynamics of Redox Noninnocent Nitrosoarene Ligands: Mapping the
 Electronic Criteria for the Formation of Persistent Metal-Coordinated
 Nitroxide Radicals.
;
_journal_issue 14
_journal_name_full 'Inorganic chemistry'
_journal_page_first 7110
_journal_page_last 7121
_journal_paper_doi 10.1021/acs.inorgchem.5b01252
_journal_volume 54
_journal_year 2015
_chemical_formula_moiety 'C68 H78 F N3 O Pd, C6 H6'
_chemical_formula_sum 'C74 H84 F N3 O Pd'
_chemical_formula_weight 1156.84
_chemical_name_common Pd(h2-N,O-p-FC6H4NO)(CNArDipp2)2
_space_group_crystal_system monoclinic
_space_group_IT_number 9
_space_group_name_Hall 'C -2yc'
_space_group_name_H-M_alt 'C 1 c 1'
_symmetry_space_group_name_Hall 'C -2yc'
_symmetry_space_group_name_H-M 'C 1 c 1'
_atom_sites_solution_hydrogens geom
_audit_creation_date 2015-04-01
_audit_creation_method
;
Olex2 1.2-beta
(compiled 2015.01.26 svn.r3150 for OlexSys, GUI svn.r4998)
;
_cell_angle_alpha 90
_cell_angle_beta 95.090(3)
_cell_angle_gamma 90
_cell_formula_units_Z 4
_cell_length_a 14.0835(8)
_cell_length_b 20.4568(8)
_cell_length_c 21.9700(11)
_cell_measurement_reflns_used 9909
_cell_measurement_temperature 100(2)
_cell_measurement_theta_max 25.34
_cell_measurement_theta_min 3.19
_cell_volume 6304.7(5)
_computing_cell_refinement 'SAINT v8.34A (Bruker, 2013)'
_computing_data_collection 'APEX2 v2013.6-2 (Bruker, 2013)'
_computing_data_reduction 'SAINT v8.34A (Bruker, 2013)'
_computing_molecular_graphics 'Olex2 (Dolomanov et al., 2009)'
_computing_publication_material 'Olex2 (Dolomanov et al., 2009)'
_computing_structure_refinement 'ShelXL (Sheldrick, 2008)'
_computing_structure_solution 'ShelXT (Sheldrick, 2008)'
_diffrn_ambient_temperature 100.0
_diffrn_detector 'Bruker APEX-II CCD'
_diffrn_detector_area_resol_mean 7.9
_diffrn_detector_type 'CCD Area Detector'
_diffrn_measured_fraction_theta_full 0.999
_diffrn_measured_fraction_theta_max 0.995
_diffrn_measurement_device 'Kappa Four-Circle Diffractometer'
_diffrn_measurement_device_type 'Bruker APEX II CCD'
_diffrn_measurement_method '\w and \f scans'
_diffrn_radiation_monochromator 'Double Bounce Multilayer Mirrors'
_diffrn_radiation_probe x-ray
_diffrn_radiation_type MoK\a
_diffrn_radiation_wavelength 0.71073
_diffrn_reflns_av_R_equivalents 0.0435
_diffrn_reflns_av_unetI/netI 0.0395
_diffrn_reflns_laue_measured_fraction_full 0.999
_diffrn_reflns_laue_measured_fraction_max 0.995
_diffrn_reflns_limit_h_max 16
_diffrn_reflns_limit_h_min -16
_diffrn_reflns_limit_k_max 24
_diffrn_reflns_limit_k_min -24
_diffrn_reflns_limit_l_max 26
_diffrn_reflns_limit_l_min -26
_diffrn_reflns_number 38511
_diffrn_reflns_point_group_measured_fraction_full 0.999
_diffrn_reflns_point_group_measured_fraction_max 0.995
_diffrn_reflns_theta_full 25.000
_diffrn_reflns_theta_max 25.403
_diffrn_reflns_theta_min 2.050
_diffrn_source 'fine-focus sealed tube'
_diffrn_source_type 'Bruker TXS'
_diffrn_standards_number 0
_exptl_absorpt_coefficient_mu 0.343
_exptl_absorpt_correction_T_max 0.9665
_exptl_absorpt_correction_T_min 0.9011
_exptl_absorpt_correction_type multi-scan
_exptl_absorpt_process_details SADABS
_exptl_crystal_colour red
_exptl_crystal_density_diffrn 1.219
_exptl_crystal_density_meas ?
_exptl_crystal_description block
_exptl_crystal_F_000 2448
_exptl_crystal_size_max 0.31
_exptl_crystal_size_mid 0.25
_exptl_crystal_size_min 0.1
_refine_diff_density_max 1.443
_refine_diff_density_min -1.379
_refine_diff_density_rms 0.123
_refine_ls_abs_structure_details
;
 Refined as an inversion twin.
;
_refine_ls_abs_structure_Flack 0.10(5)
_refine_ls_extinction_method none
_refine_ls_goodness_of_fit_ref 1.304
_refine_ls_hydrogen_treatment constr
_refine_ls_matrix_type full
_refine_ls_number_parameters 728
_refine_ls_number_reflns 10909
_refine_ls_number_restraints 2
_refine_ls_restrained_S_all 1.304
_refine_ls_R_factor_all 0.0716
_refine_ls_R_factor_gt 0.0697
_refine_ls_shift/su_max 0.000
_refine_ls_shift/su_mean 0.000
_refine_ls_structure_factor_coef Fsqd
_refine_ls_weighting_details 'w=1/[\s^2^(Fo^2^)+(0.0265P)^2^+53.9950P] where P=(Fo^2^+2Fc^2^)/3'
_refine_ls_weighting_scheme calc
_refine_ls_wR_factor_gt 0.1650
_refine_ls_wR_factor_ref 0.1707
_reflns_Friedel_coverage 0.998
_reflns_friedel_fraction_full 0.999
_reflns_friedel_fraction_max 0.995
_reflns_number_gt 10639
_reflns_number_total 10909
_reflns_threshold_expression 'I > 2\s(I)'
_cod_data_source_file ic5b01252_si_002.cif
_cod_data_source_block jfig724
_cod_depositor_comments
;
The following automatic conversions were performed:

'_diffrn_radiation_probe' value 'X-ray' changed to 'x-ray' according
to
/usr/data/users/saulius/crontab/automatic-downloads/rss-feeds/ACS/lib/dictionaries/cif_core.dic
dictionary named 'cif_core.dic' version 2.4.2 from 2011-04-26.

'_exptl_crystal_density_meas' value 'not measured' was changed to '?'
- the value is perceived as not measured.

Automatic conversion script
Id: cif_fix_values 3271 2015-04-21 07:52:19Z andrius 

 Adding full bibliography for 4343481--4343500.cif.
;
_cod_database_code 4343497
_shelxl_version_number 2014/6
_shelx_space_group_comment
;
The symmetry employed for this shelxl refinement is uniquely defined
by the following loop, which should always be used as a source of
symmetry information in preference to the above space-group names.
They are only intended as comments.
;
_shelx_estimated_absorpt_t_max 0.967
_shelx_estimated_absorpt_t_min 0.901
_olex2_refinement_description
;
1. Twinned data refinement
 Scales: 0.90(5) 0.10(5)
2. Fixed Uiso
 At 1.2 times of:
  All C(H) groups
 At 1.5 times of:
  All C(H,H,H) groups
3. Uiso/Uaniso restraints and constraints
Uanis(C33) = Uanis(C34)
Uanis(C38) = Uanis(C39)
Uanis(C28) = Uanis(C28B)
Uanis(C29) = Uanis(C29B) = Uanis(C27B)
Uanis(C50) = Uanis(C51)
4. Others
 Sof(C27B)=Sof(H27B)=Sof(C28B)=Sof(H28D)=Sof(H28E)=Sof(H28F)=Sof(C29B)=
 Sof(H29D)=Sof(H29E)=Sof(H29F)=1-FVAR(1)
 Sof(C27)=Sof(H27)=Sof(C28)=Sof(H28A)=Sof(H28B)=Sof(H28C)=Sof(C29)=Sof(H29A)=
 Sof(H29B)=Sof(H29C)=FVAR(1)
5.a Ternary CH refined with riding coordinates:
 C21(H21), C24(H24), C27(H27), C27B(H27B), C30(H30), C51(H51), C54(H54),
 C57(H57), C60(H60)
5.b Me refined with riding coordinates:
 C28(H28A,H28B,H28C), C29(H29A,H29B,H29C), C28B(H28D,H28E,H28F), C29B(H29D,
 H29E,H29F)
5.c Aromatic/amide H refined with riding coordinates:
 C1S(H1S), C2S(H2S), C3S(H3S), C4S(H4S), C5(H5), C5S(H5S), C6(H6), C6S(H6S),
 C7(H7), C11(H11), C12(H12), C13(H13), C17(H17), C18(H18), C19(H19), C35(H35),
 C36(H36), C37(H37), C41(H41), C42(H42), C43(H43), C47(H47), C48(H48), C49(H49),
  C64(H64), C65(H65), C67(H67), C68(H68)
5.d Idealised Me refined as rotating group:
 C22(H22A,H22B,H22C), C23(H23A,H23B,H23C), C25(H25A,H25B,H25C), C26(H26A,H26B,
 H26C), C31(H31A,H31B,H31C), C32(H32A,H32B,H32C), C52(H52A,H52B,H52C), C53(H53A,
 H53B,H53C), C55(H55A,H55B,H55C), C56(H56A,H56B,H56C), C58(H58A,H58B,H58C),
 C59(H59A,H59B,H59C), C61(H61A,H61B,H61C), C62(H62A,H62B,H62C)
;
_olex2_submission_special_instructions 'No special instructions were received'

loop_
_space_group_symop_operation_xyz
'x, y, z'
'x, -y, z+1/2'
'x+1/2, y+1/2, z'
'x+1/2, -y+1/2, z+1/2'

loop_
_atom_site_label
_atom_site_type_symbol
_atom_site_fract_x
_atom_site_fract_y
_atom_site_fract_z
_atom_site_U_iso_or_equiv
_atom_site_adp_type
_atom_site_occupancy
_atom_site_site_symmetry_order
_atom_site_calc_flag
_atom_site_refinement_flags_posn
_atom_site_refinement_flags_occupancy
_atom_site_disorder_assembly
_atom_site_disorder_group
C1 C 0.0551(7) 0.2528(4) 0.5859(4) 0.025(2) Uani 1 1 d . . . .
C1S C 0.5161(10) 0.0361(10) 0.5560(7) 0.068(5) Uani 1 1 d . . . .
H1S H 0.4586 0.0503 0.5712 0.082 Uiso 1 1 calc R . . .
C2 C 0.0719(7) 0.2029(5) 0.4481(4) 0.024(2) Uani 1 1 d . . . .
C2S C 0.5267(10) -0.0259(10) 0.5404(8) 0.072(5) Uani 1 1 d . . . .
H2S H 0.4758 -0.0554 0.5454 0.087 Uiso 1 1 calc R . . .
C3 C 0.1163(8) 0.2341(5) 0.6971(4) 0.027(2) Uani 1 1 d . . . .
C3S C 0.6106(15) -0.0506(11) 0.5167(8) 0.090(6) Uani 1 1 d . . . .
H3S H 0.6160 -0.0947 0.5039 0.108 Uiso 1 1 calc R . . .
C4 C 0.1085(6) 0.1689(5) 0.7171(4) 0.0203(19) Uani 1 1 d . . . .
C4S C 0.6855(12) -0.0046(9) 0.5135(7) 0.064(4) Uani 1 1 d . . . .
H4S H 0.7443 -0.0190 0.5000 0.077 Uiso 1 1 calc R . . .
C5 C 0.1336(8) 0.1555(5) 0.7776(5) 0.029(2) Uani 1 1 d . . . .
H5 H 0.1248 0.1126 0.7928 0.035 Uiso 1 1 calc R . . .
C5S C 0.6763(14) 0.0582(9) 0.5288(7) 0.069(5) Uani 1 1 d . . . .
H5S H 0.7276 0.0877 0.5256 0.083 Uiso 1 1 calc R . . .
C6 C 0.1713(9) 0.2031(6) 0.8162(5) 0.036(3) Uani 1 1 d . . . .
H6 H 0.1895 0.1929 0.8578 0.043 Uiso 1 1 calc R . . .
C6S C 0.5899(11) 0.0804(10) 0.5498(7) 0.072(5) Uani 1 1 d . . . .
H6S H 0.5823 0.1252 0.5596 0.086 Uiso 1 1 calc R . . .
C7 C 0.1830(8) 0.2665(5) 0.7949(5) 0.034(2) Uani 1 1 d . . . .
H7 H 0.2116 0.2985 0.8220 0.041 Uiso 1 1 calc R . . .
C8 C 0.1541(7) 0.2842(5) 0.7350(4) 0.023(2) Uani 1 1 d . . . .
C9 C 0.1599(7) 0.3524(5) 0.7147(4) 0.025(2) Uani 1 1 d . . . .
C10 C 0.2350(7) 0.3736(4) 0.6808(4) 0.022(2) Uani 1 1 d . . . .
C11 C 0.2407(7) 0.4389(5) 0.6652(5) 0.029(2) Uani 1 1 d . . . .
H11 H 0.2915 0.4537 0.6430 0.035 Uiso 1 1 calc R . . .
C12 C 0.1738(8) 0.4824(5) 0.6815(6) 0.037(3) Uani 1 1 d . . . .
H12 H 0.1776 0.5268 0.6693 0.044 Uiso 1 1 calc R . . .
C13 C 0.1006(8) 0.4631(5) 0.7154(5) 0.034(3) Uani 1 1 d . . . .
H13 H 0.0558 0.4943 0.7272 0.041 Uiso 1 1 calc R . . .
C14 C 0.0927(8) 0.3980(5) 0.7322(5) 0.033(2) Uani 1 1 d . . . .
C15 C 0.0682(7) 0.1171(4) 0.6733(4) 0.022(2) Uani 1 1 d . . . .
C16 C -0.0314(8) 0.1099(5) 0.6600(5) 0.028(2) Uani 1 1 d . . . .
C17 C -0.0605(9) 0.0595(5) 0.6202(6) 0.035(3) Uani 1 1 d . . . .
H17 H -0.1270 0.0533 0.6105 0.042 Uiso 1 1 calc R . . .
C18 C -0.0005(11) 0.0189(6) 0.5946(5) 0.043(3) Uani 1 1 d . . . .
H18 H -0.0244 -0.0160 0.5692 0.052 Uiso 1 1 calc R . . .
C19 C 0.0960(9) 0.0287(5) 0.6057(5) 0.039(3) Uani 1 1 d . . . .
H19 H 0.1381 0.0020 0.5851 0.047 Uiso 1 1 calc R . . .
C20 C 0.1342(7) 0.0763(5) 0.6458(5) 0.025(2) Uani 1 1 d . . . .
C21 C 0.2395(9) 0.0889(5) 0.6538(5) 0.036(3) Uani 1 1 d . . . .
H21 H 0.2514 0.1142 0.6927 0.043 Uiso 1 1 calc R . . .
C22 C 0.3003(9) 0.0281(5) 0.6615(6) 0.045(3) Uani 1 1 d . . . .
H22A H 0.2900 0.0009 0.6248 0.067 Uiso 1 1 calc GR . . .
H22B H 0.2828 0.0034 0.6971 0.067 Uiso 1 1 calc GR . . .
H22C H 0.3677 0.0406 0.6677 0.067 Uiso 1 1 calc GR . . .
C23 C 0.2715(8) 0.1327(6) 0.6035(6) 0.041(3) Uani 1 1 d . . . .
H23A H 0.2460 0.1768 0.6081 0.062 Uiso 1 1 calc GR . . .
H23B H 0.2479 0.1150 0.5636 0.062 Uiso 1 1 calc GR . . .
H23C H 0.3413 0.1345 0.6066 0.062 Uiso 1 1 calc GR . . .
C24 C -0.1010(8) 0.1544(5) 0.6891(6) 0.034(3) Uani 1 1 d . . . .
H24 H -0.0646 0.1932 0.7064 0.041 Uiso 1 1 calc R . . .
C25 C -0.1422(9) 0.1192(6) 0.7416(5) 0.035(3) Uani 1 1 d . . . .
H25A H -0.1689 0.0772 0.7271 0.053 Uiso 1 1 calc GR . . .
H25B H -0.1926 0.1460 0.7569 0.053 Uiso 1 1 calc GR . . .
H25C H -0.0917 0.1117 0.7745 0.053 Uiso 1 1 calc GR . . .
C26 C -0.1780(9) 0.1788(6) 0.6426(6) 0.045(3) Uani 1 1 d . . . .
H26A H -0.2212 0.1428 0.6300 0.068 Uiso 1 1 calc GR . . .
H26B H -0.1489 0.1957 0.6069 0.068 Uiso 1 1 calc GR . . .
H26C H -0.2139 0.2138 0.6606 0.068 Uiso 1 1 calc GR . . .
C27 C 0.0073(19) 0.3759(9) 0.7607(10) 0.047(6) Uani 0.677(17) 1 d . P A 1
H27 H 0.0242 0.3343 0.7831 0.056 Uiso 0.677(17) 1 calc R P A 1
C28 C -0.0754(14) 0.3606(11) 0.7112(12) 0.060(6) Uani 0.677(17) 1 d . P A 1
H28A H -0.1314 0.3460 0.7310 0.091 Uiso 0.677(17) 1 calc R P A 1
H28B H -0.0915 0.4001 0.6872 0.091 Uiso 0.677(17) 1 calc R P A 1
H28C H -0.0556 0.3261 0.6841 0.091 Uiso 0.677(17) 1 calc R P A 1
C29 C -0.0250(17) 0.4255(10) 0.8073(10) 0.060(5) Uani 0.677(17) 1 d . P A 1
H29A H -0.0817 0.4087 0.8250 0.090 Uiso 0.677(17) 1 calc R P A 1
H29B H 0.0263 0.4321 0.8398 0.090 Uiso 0.677(17) 1 calc R P A 1
H29C H -0.0403 0.4671 0.7867 0.090 Uiso 0.677(17) 1 calc R P A 1
C27B C 0.024(5) 0.377(3) 0.787(3) 0.060(5) Uani 0.323(17) 1 d . P A 2
H27B H 0.0271 0.3284 0.7910 0.072 Uiso 0.323(17) 1 calc R P A 2
C28B C -0.086(3) 0.396(2) 0.751(3) 0.060(6) Uani 0.323(17) 1 d . P A 2
H28D H -0.0939 0.3734 0.7110 0.091 Uiso 0.323(17) 1 calc R P A 2
H28E H -0.1360 0.3812 0.7759 0.091 Uiso 0.323(17) 1 calc R P A 2
H28F H -0.0909 0.4430 0.7444 0.091 Uiso 0.323(17) 1 calc R P A 2
C29B C 0.053(4) 0.406(2) 0.850(2) 0.060(5) Uani 0.323(17) 1 d . P A 2
H29D H 0.0091 0.3911 0.8789 0.090 Uiso 0.323(17) 1 calc R P A 2
H29E H 0.1180 0.3914 0.8635 0.090 Uiso 0.323(17) 1 calc R P A 2
H29F H 0.0519 0.4538 0.8473 0.090 Uiso 0.323(17) 1 calc R P A 2
C30 C 0.3114(8) 0.3271(5) 0.6617(6) 0.036(3) Uani 1 1 d . . . .
H30 H 0.2970 0.2823 0.6766 0.044 Uiso 1 1 calc R . . .
C31 C 0.3139(7) 0.3241(7) 0.5926(6) 0.045(3) Uani 1 1 d . . . .
H31A H 0.3259 0.3679 0.5770 0.067 Uiso 1 1 calc GR . . .
H31B H 0.2525 0.3080 0.5740 0.067 Uiso 1 1 calc GR . . .
H31C H 0.3648 0.2945 0.5825 0.067 Uiso 1 1 calc GR . . .
C32 C 0.4100(9) 0.3464(6) 0.6892(6) 0.044(3) Uani 1 1 d . . . .
H32A H 0.4117 0.3451 0.7339 0.065 Uiso 1 1 calc GR . . .
H32B H 0.4248 0.3907 0.6761 0.065 Uiso 1 1 calc GR . . .
H32C H 0.4572 0.3157 0.6756 0.065 Uiso 1 1 calc GR . . .
C33 C 0.1246(7) 0.1524(5) 0.3503(5) 0.0243(15) Uani 1 1 d . . . .
C34 C 0.1118(7) 0.0864(5) 0.3354(4) 0.0243(15) Uani 1 1 d . . . .
C35 C 0.1285(7) 0.0688(5) 0.2766(5) 0.026(2) Uani 1 1 d . . . .
H35 H 0.1183 0.0247 0.2641 0.031 Uiso 1 1 calc R . . .
C36 C 0.1598(8) 0.1135(5) 0.2351(5) 0.026(2) Uani 1 1 d . . . .
H36 H 0.1701 0.1002 0.1949 0.032 Uiso 1 1 calc R . . .
C37 C 0.1757(7) 0.1776(5) 0.2530(4) 0.022(2) Uani 1 1 d . . . .
H37 H 0.2002 0.2078 0.2255 0.027 Uiso 1 1 calc R . . .
C38 C 0.1562(7) 0.1987(5) 0.3111(4) 0.0215(14) Uani 1 1 d . . . .
C39 C 0.1741(6) 0.2683(5) 0.3312(4) 0.0215(14) Uani 1 1 d . . . .
C40 C 0.2536(8) 0.2840(5) 0.3714(5) 0.032(2) Uani 1 1 d . . . .
C41 C 0.2630(8) 0.3482(6) 0.3928(5) 0.040(3) Uani 1 1 d . . . .
H41 H 0.3160 0.3600 0.4205 0.048 Uiso 1 1 calc R . . .
C42 C 0.1952(9) 0.3950(6) 0.3736(6) 0.046(3) Uani 1 1 d . . . .
H42 H 0.2017 0.4383 0.3891 0.055 Uiso 1 1 calc R . . .
C43 C 0.1154(9) 0.3789(6) 0.3308(6) 0.042(3) Uani 1 1 d . . . .
H43 H 0.0702 0.4111 0.3167 0.050 Uiso 1 1 calc R . . .
C44 C 0.1069(7) 0.3164(5) 0.3115(5) 0.024(2) Uani 1 1 d . . . .
C45 C 0.0868(8) 0.0359(5) 0.3790(4) 0.029(3) Uani 1 1 d . . . .
C46 C 0.1580(9) -0.0075(5) 0.4033(5) 0.035(3) Uani 1 1 d . . . .
C47 C 0.1311(10) -0.0600(5) 0.4382(5) 0.042(3) Uani 1 1 d . . . .
H47 H 0.1787 -0.0901 0.4536 0.051 Uiso 1 1 calc R . . .
C48 C 0.0424(12) -0.0697(6) 0.4508(6) 0.049(3) Uani 1 1 d . . . .
H48 H 0.0279 -0.1058 0.4756 0.059 Uiso 1 1 calc R . . .
C49 C -0.0315(9) -0.0271(5) 0.4279(5) 0.038(3) Uani 1 1 d . . . .
H49 H -0.0953 -0.0348 0.4369 0.046 Uiso 1 1 calc R . . .
C50 C -0.0097(8) 0.0268(5) 0.3916(5) 0.0265(17) Uani 1 1 d . . . .
C51 C -0.0900(8) 0.0735(5) 0.3679(5) 0.0265(17) Uani 1 1 d . . . .
H51 H -0.0600 0.1127 0.3505 0.032 Uiso 1 1 calc R . . .
C52 C -0.1513(9) 0.0401(6) 0.3163(6) 0.042(3) Uani 1 1 d . . . .
H52A H -0.2045 0.0688 0.3022 0.063 Uiso 1 1 calc GR . . .
H52B H -0.1763 -0.0011 0.3312 0.063 Uiso 1 1 calc GR . . .
H52C H -0.1126 0.0311 0.2824 0.063 Uiso 1 1 calc GR . . .
C53 C -0.1484(9) 0.0964(6) 0.4179(6) 0.046(3) Uani 1 1 d . . . .
H53A H -0.1829 0.0592 0.4334 0.069 Uiso 1 1 calc GR . . .
H53B H -0.1941 0.1295 0.4016 0.069 Uiso 1 1 calc GR . . .
H53C H -0.1062 0.1153 0.4511 0.069 Uiso 1 1 calc GR . . .
C54 C 0.2615(9) 0.0061(5) 0.3950(5) 0.038(3) Uani 1 1 d . . . .
H54 H 0.2626 0.0417 0.3638 0.045 Uiso 1 1 calc R . . .
C55 C 0.3118(13) -0.0519(7) 0.3702(9) 0.078(5) Uani 1 1 d . . . .
H55A H 0.2763 -0.0671 0.3325 0.116 Uiso 1 1 calc GR . . .
H55B H 0.3154 -0.0872 0.4005 0.116 Uiso 1 1 calc GR . . .
H55C H 0.3763 -0.0392 0.3617 0.116 Uiso 1 1 calc GR . . .
C56 C 0.3161(15) 0.0313(16) 0.4531(9) 0.130(11) Uani 1 1 d . . . .
H56A H 0.2855 0.0155 0.4887 0.196 Uiso 1 1 calc GR . . .
H56B H 0.3159 0.0792 0.4528 0.196 Uiso 1 1 calc GR . . .
H56C H 0.3819 0.0154 0.4552 0.196 Uiso 1 1 calc GR . . .
C57 C 0.0211(8) 0.3007(5) 0.2654(5) 0.031(2) Uani 1 1 d . . . .
H57 H 0.0160 0.2520 0.2628 0.038 Uiso 1 1 calc R . . .
C58 C -0.0733(9) 0.3260(8) 0.2839(6) 0.057(4) Uani 1 1 d . . . .
H58A H -0.0680 0.3729 0.2926 0.086 Uiso 1 1 calc GR . . .
H58B H -0.0899 0.3028 0.3205 0.086 Uiso 1 1 calc GR . . .
H58C H -0.1231 0.3186 0.2505 0.086 Uiso 1 1 calc GR . . .
C59 C 0.0407(11) 0.3253(7) 0.2022(6) 0.051(3) Uani 1 1 d . . . .
H59A H 0.0457 0.3731 0.2029 0.077 Uiso 1 1 calc GR . . .
H59B H -0.0117 0.3122 0.1723 0.077 Uiso 1 1 calc GR . . .
H59C H 0.1006 0.3065 0.1907 0.077 Uiso 1 1 calc GR . . .
C60 C 0.3310(8) 0.2343(7) 0.3890(5) 0.043(3) Uani 1 1 d . . . .
H60 H 0.3108 0.1914 0.3703 0.051 Uiso 1 1 calc R . . .
C61 C 0.4264(10) 0.2533(7) 0.3658(6) 0.055(4) Uani 1 1 d . . . .
H61A H 0.4736 0.2191 0.3768 0.083 Uiso 1 1 calc GR . . .
H61B H 0.4482 0.2948 0.3843 0.083 Uiso 1 1 calc GR . . .
H61C H 0.4185 0.2581 0.3212 0.083 Uiso 1 1 calc GR . . .
C62 C 0.3473(11) 0.2249(11) 0.4589(6) 0.080(6) Uani 1 1 d . . . .
H62A H 0.2858 0.2187 0.4758 0.120 Uiso 1 1 calc GR . . .
H62B H 0.3789 0.2637 0.4774 0.120 Uiso 1 1 calc GR . . .
H62C H 0.3875 0.1864 0.4679 0.120 Uiso 1 1 calc GR . . .
C63 C -0.1972(12) 0.3069(6) 0.5085(5) 0.052(4) Uani 1 1 d . . . .
C64 C -0.2344(12) 0.3349(7) 0.5596(6) 0.054(4) Uani 1 1 d . . . .
H64 H -0.1974 0.3662 0.5832 0.065 Uiso 1 1 calc R . . .
C65 C -0.3217(10) 0.3184(7) 0.5764(6) 0.048(3) Uani 1 1 d . . . .
H65 H -0.3474 0.3387 0.6101 0.058 Uiso 1 1 calc R . . .
C66 C -0.3720(11) 0.2703(10) 0.5421(7) 0.071(5) Uani 1 1 d . . . .
C67 C -0.3371(12) 0.2423(8) 0.4920(7) 0.068(5) Uani 1 1 d . . . .
H67 H -0.3741 0.2110 0.4684 0.082 Uiso 1 1 calc R . . .
C68 C -0.2500(11) 0.2595(8) 0.4763(6) 0.067(5) Uani 1 1 d . . . .
H68 H -0.2248 0.2387 0.4426 0.081 Uiso 1 1 calc R . . .
O1 O -0.0880(9) 0.3088(5) 0.4365(4) 0.075(4) Uani 1 1 d . . . .
Pd01 Pd 0.00111(4) 0.26388(3) 0.50028(4) 0.0313(2) Uani 1 1 d . . . .
N1 N -0.1095(11) 0.3332(5) 0.4906(5) 0.066(4) Uani 1 1 d . . . .
N2 N 0.0852(6) 0.2486(3) 0.6360(4) 0.0232(18) Uani 1 1 d . . . .
N3 N 0.1001(6) 0.1743(4) 0.4080(3) 0.0224(17) Uani 1 1 d . . . .
F1 F -0.4603(7) 0.2539(6) 0.5584(5) 0.096(3) Uani 1 1 d . . . .

loop_
_atom_site_aniso_label
_atom_site_aniso_U_11
_atom_site_aniso_U_22
_atom_site_aniso_U_33
_atom_site_aniso_U_23
_atom_site_aniso_U_13
_atom_site_aniso_U_12
C1 0.038(6) 0.012(5) 0.023(5) -0.002(4) 0.005(4) -0.003(4)
C1S 0.031(8) 0.128(16) 0.044(9) -0.018(9) -0.007(6) -0.001(9)
C2 0.027(5) 0.028(5) 0.017(5) 0.004(4) -0.004(4) -0.004(4)
C2S 0.023(7) 0.132(16) 0.060(9) 0.001(10) -0.006(7) -0.020(9)
C3 0.040(6) 0.022(5) 0.020(5) -0.003(4) 0.009(4) -0.003(4)
C3S 0.103(16) 0.103(15) 0.067(11) -0.011(10) 0.020(11) -0.031(12)
C4 0.013(5) 0.029(5) 0.020(5) -0.001(4) 0.001(4) -0.010(4)
C4S 0.053(9) 0.086(12) 0.055(9) 0.006(8) 0.013(7) 0.001(8)
C5 0.045(7) 0.015(4) 0.028(6) 0.001(4) 0.006(5) 0.001(4)
C5S 0.091(13) 0.070(11) 0.049(9) -0.001(8) 0.015(9) -0.007(9)
C6 0.055(8) 0.035(6) 0.018(5) 0.001(4) 0.006(5) 0.003(5)
C6S 0.046(9) 0.122(15) 0.050(9) -0.019(9) 0.012(7) 0.004(9)
C7 0.048(7) 0.028(5) 0.026(5) -0.003(4) 0.001(5) 0.016(5)
C8 0.020(5) 0.024(5) 0.023(5) -0.008(4) -0.001(4) -0.008(4)
C9 0.029(5) 0.023(5) 0.021(5) 0.001(4) -0.007(4) -0.005(4)
C10 0.021(5) 0.023(5) 0.019(5) 0.001(4) -0.005(4) -0.001(4)
C11 0.013(5) 0.025(5) 0.048(6) 0.008(4) -0.009(4) 0.001(4)
C12 0.027(6) 0.023(5) 0.057(8) 0.011(5) -0.009(5) -0.005(4)
C13 0.037(6) 0.017(5) 0.046(7) -0.004(4) -0.008(5) 0.003(4)
C14 0.030(6) 0.027(5) 0.043(7) -0.008(5) 0.012(5) 0.001(4)
C15 0.033(5) 0.016(4) 0.015(4) 0.004(3) -0.002(4) -0.003(4)
C16 0.037(6) 0.020(5) 0.027(5) 0.001(4) 0.000(4) 0.000(4)
C17 0.037(7) 0.025(6) 0.043(7) -0.004(5) -0.007(5) -0.018(5)
C18 0.083(10) 0.022(6) 0.026(6) -0.014(5) 0.009(6) -0.014(6)
C19 0.057(8) 0.024(5) 0.039(6) -0.013(5) 0.013(6) -0.007(5)
C20 0.017(5) 0.033(5) 0.025(5) -0.003(4) -0.006(4) 0.001(4)
C21 0.063(8) 0.027(5) 0.019(5) -0.007(4) 0.009(5) 0.005(5)
C22 0.037(7) 0.032(6) 0.066(8) 0.006(6) 0.004(6) -0.009(5)
C23 0.019(6) 0.046(7) 0.061(8) 0.009(6) 0.015(5) -0.004(5)
C24 0.033(7) 0.025(6) 0.044(7) -0.003(5) 0.000(5) -0.005(5)
C25 0.034(6) 0.046(7) 0.026(6) -0.006(5) 0.001(5) -0.008(5)
C26 0.047(8) 0.038(7) 0.049(7) 0.007(6) -0.005(6) 0.009(6)
C27 0.074(16) 0.013(7) 0.060(14) 0.009(10) 0.041(14) 0.006(8)
C28 0.030(9) 0.046(12) 0.103(19) 0.011(10) -0.005(11) -0.012(9)
C29 0.072(14) 0.054(11) 0.057(12) 0.012(9) 0.031(10) 0.011(9)
C27B 0.072(14) 0.054(11) 0.057(12) 0.012(9) 0.031(10) 0.011(9)
C28B 0.030(9) 0.046(12) 0.103(19) 0.011(10) -0.005(11) -0.012(9)
C29B 0.072(14) 0.054(11) 0.057(12) 0.012(9) 0.031(10) 0.011(9)
C30 0.042(7) 0.021(5) 0.048(7) 0.001(5) 0.011(5) 0.002(5)
C31 0.007(5) 0.070(8) 0.058(8) -0.006(6) 0.011(5) -0.003(5)
C32 0.037(7) 0.043(7) 0.049(8) 0.004(6) -0.002(6) -0.001(5)
C33 0.027(4) 0.021(3) 0.022(4) 0.003(3) -0.012(3) 0.007(3)
C34 0.027(4) 0.021(3) 0.022(4) 0.003(3) -0.012(3) 0.007(3)
C35 0.025(5) 0.021(5) 0.029(5) 0.000(4) -0.012(4) 0.004(4)
C36 0.031(6) 0.027(5) 0.021(5) -0.003(4) 0.004(4) 0.010(4)
C37 0.019(5) 0.026(5) 0.021(5) 0.002(4) -0.002(4) 0.007(4)
C38 0.019(3) 0.028(4) 0.016(3) -0.003(3) -0.006(3) 0.000(3)
C39 0.019(3) 0.028(4) 0.016(3) -0.003(3) -0.006(3) 0.000(3)
C40 0.033(6) 0.041(6) 0.022(5) -0.004(4) 0.007(4) -0.006(5)
C41 0.030(6) 0.050(7) 0.040(7) -0.023(5) 0.007(5) -0.014(5)
C42 0.050(8) 0.034(6) 0.055(8) -0.025(6) 0.015(6) -0.011(6)
C43 0.044(7) 0.031(6) 0.054(8) -0.002(5) 0.026(6) 0.001(5)
C44 0.017(5) 0.028(5) 0.028(5) -0.002(4) 0.006(4) 0.004(4)
C45 0.046(7) 0.019(5) 0.018(5) -0.007(4) -0.014(5) 0.015(5)
C46 0.059(8) 0.023(5) 0.021(5) -0.005(4) -0.014(5) 0.017(5)
C47 0.067(9) 0.026(6) 0.030(6) -0.004(5) -0.017(6) 0.019(6)
C48 0.085(11) 0.028(6) 0.036(7) 0.003(5) 0.008(7) 0.011(6)
C49 0.049(7) 0.028(6) 0.035(6) 0.003(5) -0.007(5) -0.004(5)
C50 0.027(4) 0.021(4) 0.030(4) -0.001(3) -0.012(3) 0.003(3)
C51 0.027(4) 0.021(4) 0.030(4) -0.001(3) -0.012(3) 0.003(3)
C52 0.040(7) 0.031(6) 0.049(7) 0.008(5) -0.025(6) -0.007(5)
C53 0.044(8) 0.035(6) 0.058(8) 0.000(6) 0.002(6) 0.004(5)
C54 0.051(7) 0.024(5) 0.034(6) -0.005(4) -0.018(5) 0.017(5)
C55 0.075(12) 0.037(8) 0.122(16) -0.006(9) 0.017(11) 0.018(8)
C56 0.075(14) 0.24(3) 0.066(12) -0.080(17) -0.035(11) 0.032(17)
C57 0.033(6) 0.022(5) 0.037(6) 0.002(4) -0.005(5) 0.005(4)
C58 0.033(7) 0.096(12) 0.040(7) -0.002(7) -0.006(6) -0.003(7)
C59 0.067(10) 0.050(8) 0.037(7) -0.001(6) 0.001(6) -0.004(7)
C60 0.040(7) 0.060(8) 0.027(6) -0.005(6) -0.005(5) -0.011(6)
C61 0.053(8) 0.072(10) 0.041(7) -0.016(7) 0.007(6) -0.009(7)
C62 0.032(8) 0.17(2) 0.036(8) 0.017(10) -0.002(6) -0.007(10)
C63 0.089(11) 0.049(7) 0.020(6) 0.007(5) 0.007(6) 0.040(7)
C64 0.082(11) 0.049(8) 0.031(7) 0.009(6) 0.000(7) 0.032(7)
C65 0.044(8) 0.067(9) 0.032(7) -0.002(6) 0.000(6) 0.021(7)
C66 0.039(8) 0.120(15) 0.050(9) -0.005(9) -0.015(7) 0.052(9)
C67 0.071(11) 0.085(11) 0.044(8) -0.015(8) -0.024(8) 0.032(9)
C68 0.071(10) 0.101(12) 0.027(6) -0.003(7) -0.015(7) 0.069(10)
O1 0.114(9) 0.087(8) 0.023(4) 0.021(5) 0.009(5) 0.056(7)
Pd01 0.0464(5) 0.0272(3) 0.0211(3) 0.0057(4) 0.0070(3) 0.0145(4)
N1 0.114(11) 0.051(7) 0.035(6) 0.025(5) 0.021(7) 0.055(7)
N2 0.040(5) 0.004(3) 0.027(5) -0.001(3) 0.009(4) -0.002(3)
N3 0.030(5) 0.018(4) 0.018(4) -0.002(3) -0.006(3) 0.006(3)
F1 0.052(6) 0.151(10) 0.083(7) -0.017(7) -0.010(5) 0.046(6)

loop_
_atom_type_symbol
_atom_type_description
_atom_type_scat_dispersion_real
_atom_type_scat_dispersion_imag
_atom_type_scat_source
C C 0.0033 0.0016 'International Tables Vol C Tables 4.2.6.8 and 6.1.1.4'
O O 0.0106 0.0060 'International Tables Vol C Tables 4.2.6.8 and 6.1.1.4'
Pd Pd -0.9988 1.0072 'International Tables Vol C Tables 4.2.6.8 and 6.1.1.4'
N N 0.0061 0.0033 'International Tables Vol C Tables 4.2.6.8 and 6.1.1.4'
F F 0.0171 0.0103 'International Tables Vol C Tables 4.2.6.8 and 6.1.1.4'
H H 0.0000 0.0000 'International Tables Vol C Tables 4.2.6.8 and 6.1.1.4'

loop_
_geom_angle_atom_site_label_1
_geom_angle_atom_site_label_2
_geom_angle_atom_site_label_3
_geom_angle
N2 C1 Pd01 177.5(8)
C2S C1S H1S 120.2
C2S C1S C6S 119.7(16)
C6S C1S H1S 120.2
N3 C2 Pd01 165.0(8)
C1S C2S H2S 118.4
C1S C2S C3S 123.3(16)
C3S C2S H2S 118.4
C8 C3 C4 122.9(9)
C8 C3 N2 119.0(9)
N2 C3 C4 118.1(8)
C2S C3S H3S 122.4
C4S C3S C2S 115.2(18)
C4S C3S H3S 122.4
C3 C4 C15 120.1(8)
C5 C4 C3 118.1(8)
C5 C4 C15 121.8(8)
C3S C4S H4S 118.8
C5S C4S C3S 122.3(18)
C5S C4S H4S 118.8
C4 C5 H5 119.6
C6 C5 C4 120.7(9)
C6 C5 H5 119.6
C4S C5S H5S 120.1
C4S C5S C6S 119.8(18)
C6S C5S H5S 120.1
C5 C6 H6 119.8
C5 C6 C7 120.3(10)
C7 C6 H6 119.8
C1S C6S C5S 119.6(18)
C1S C6S H6S 120.2
C5S C6S H6S 120.2
C6 C7 H7 119.1
C8 C7 C6 121.8(10)
C8 C7 H7 119.1
C3 C8 C9 122.9(9)
C7 C8 C3 116.0(9)
C7 C8 C9 121.0(9)
C10 C9 C8 121.1(9)
C14 C9 C8 119.3(9)
C14 C9 C10 119.5(9)
C9 C10 C30 122.2(9)
C11 C10 C9 119.3(9)
C11 C10 C30 118.5(9)
C10 C11 H11 119.8
C12 C11 C10 120.5(10)
C12 C11 H11 119.8
C11 C12 H12 119.4
C11 C12 C13 121.3(10)
C13 C12 H12 119.4
C12 C13 H13 120.0
C12 C13 C14 120.0(10)
C14 C13 H13 120.0
C9 C14 C27 120.4(11)
C9 C14 C27B 118(3)
C13 C14 C9 119.4(10)
C13 C14 C27 119.7(12)
C13 C14 C27B 120(3)
C16 C15 C4 121.0(9)
C16 C15 C20 121.6(8)
C20 C15 C4 117.4(9)
C15 C16 C24 121.0(9)
C17 C16 C15 116.0(10)
C17 C16 C24 123.0(10)
C16 C17 H17 118.0
C18 C17 C16 124.0(11)
C18 C17 H17 118.0
C17 C18 H18 120.5
C17 C18 C19 119.0(10)
C19 C18 H18 120.5
C18 C19 H19 118.8
C18 C19 C20 122.4(11)
C20 C19 H19 118.8
C15 C20 C21 121.7(9)
C19 C20 C15 116.7(10)
C19 C20 C21 121.2(10)
C20 C21 H21 106.1
C20 C21 C22 114.6(9)
C20 C21 C23 111.7(10)
C22 C21 H21 106.1
C22 C21 C23 111.4(10)
C23 C21 H21 106.1
C21 C22 H22A 109.5
C21 C22 H22B 109.5
C21 C22 H22C 109.5
H22A C22 H22B 109.5
H22A C22 H22C 109.5
H22B C22 H22C 109.5
C21 C23 H23A 109.5
C21 C23 H23B 109.5
C21 C23 H23C 109.5
H23A C23 H23B 109.5
H23A C23 H23C 109.5
H23B C23 H23C 109.5
C16 C24 H24 107.9
C25 C24 C16 109.9(9)
C25 C24 H24 107.9
C26 C24 C16 111.4(10)
C26 C24 H24 107.9
C26 C24 C25 111.8(10)
C24 C25 H25A 109.5
C24 C25 H25B 109.5
C24 C25 H25C 109.5
H25A C25 H25B 109.5
H25A C25 H25C 109.5
H25B C25 H25C 109.5
C24 C26 H26A 109.5
C24 C26 H26B 109.5
C24 C26 H26C 109.5
H26A C26 H26B 109.5
H26A C26 H26C 109.5
H26B C26 H26C 109.5
C14 C27 H27 107.7
C14 C27 C28 110.7(16)
C14 C27 C29 112.4(17)
C28 C27 H27 107.7
C29 C27 H27 107.7
C29 C27 C28 110(2)
C27 C28 H28A 109.5
C27 C28 H28B 109.5
C27 C28 H28C 109.5
H28A C28 H28B 109.5
H28A C28 H28C 109.5
H28B C28 H28C 109.5
C27 C29 H29A 109.5
C27 C29 H29B 109.5
C27 C29 H29C 109.5
H29A C29 H29B 109.5
H29A C29 H29C 109.5
H29B C29 H29C 109.5
C14 C27B H27B 107.2
C14 C27B C28B 100(4)
C28B C27B H27B 107.2
C29B C27B C14 115(5)
C29B C27B H27B 107.2
C29B C27B C28B 120(5)
C27B C28B H28D 109.5
C27B C28B H28E 109.5
C27B C28B H28F 109.5
H28D C28B H28E 109.5
H28D C28B H28F 109.5
H28E C28B H28F 109.5
C27B C29B H29D 109.5
C27B C29B H29E 109.5
C27B C29B H29F 109.5
H29D C29B H29E 109.5
H29D C29B H29F 109.5
H29E C29B H29F 109.5
C10 C30 H30 108.2
C31 C30 C10 112.3(9)
C31 C30 H30 108.2
C32 C30 C10 111.8(9)
C32 C30 H30 108.2
C32 C30 C31 107.9(10)
C30 C31 H31A 109.5
C30 C31 H31B 109.5
C30 C31 H31C 109.5
H31A C31 H31B 109.5
H31A C31 H31C 109.5
H31B C31 H31C 109.5
C30 C32 H32A 109.5
C30 C32 H32B 109.5
C30 C32 H32C 109.5
H32A C32 H32B 109.5
H32A C32 H32C 109.5
H32B C32 H32C 109.5
C34 C33 N3 118.7(9)
C38 C33 C34 123.9(9)
C38 C33 N3 117.3(8)
C33 C34 C45 124.0(9)
C35 C34 C33 116.3(9)
C35 C34 C45 119.7(9)
C34 C35 H35 119.0
C34 C35 C36 122.1(9)
C36 C35 H35 119.0
C35 C36 H36 120.3
C37 C36 C35 119.5(9)
C37 C36 H36 120.3
C36 C37 H37 119.6
C36 C37 C38 120.8(9)
C38 C37 H37 119.6
C33 C38 C37 117.3(9)
C33 C38 C39 121.4(8)
C37 C38 C39 121.2(9)
C40 C39 C38 120.4(8)
C40 C39 C44 120.7(9)
C44 C39 C38 118.8(8)
C39 C40 C60 121.6(9)
C41 C40 C39 118.4(10)
C41 C40 C60 120.0(10)
C40 C41 H41 119.9
C42 C41 C40 120.2(10)
C42 C41 H41 119.9
C41 C42 H42 119.5
C41 C42 C43 121.0(10)
C43 C42 H42 119.5
C42 C43 H43 121.1
C44 C43 C42 117.8(11)
C44 C43 H43 121.1
C39 C44 C57 121.6(9)
C43 C44 C39 121.9(10)
C43 C44 C57 116.6(10)
C46 C45 C34 119.0(11)
C46 C45 C50 120.3(11)
C50 C45 C34 120.4(9)
C45 C46 C54 120.0(10)
C47 C46 C45 118.4(12)
C47 C46 C54 121.5(10)
C46 C47 H47 118.6
C48 C47 C46 122.8(11)
C48 C47 H47 118.6
C47 C48 H48 119.6
C47 C48 C49 120.9(12)
C49 C48 H48 119.6
C48 C49 H49 120.3
C50 C49 C48 119.5(12)
C50 C49 H49 120.3
C45 C50 C51 122.7(10)
C49 C50 C45 118.1(10)
C49 C50 C51 119.2(11)
C50 C51 H51 107.8
C52 C51 C50 109.0(9)
C52 C51 H51 107.8
C53 C51 C50 112.4(9)
C53 C51 H51 107.8
C53 C51 C52 111.9(10)
C51 C52 H52A 109.5
C51 C52 H52B 109.5
C51 C52 H52C 109.5
H52A C52 H52B 109.5
H52A C52 H52C 109.5
H52B C52 H52C 109.5
C51 C53 H53A 109.5
C51 C53 H53B 109.5
C51 C53 H53C 109.5
H53A C53 H53B 109.5
H53A C53 H53C 109.5
H53B C53 H53C 109.5
C46 C54 H54 106.9
C46 C54 C56 112.5(13)
C55 C54 C46 112.7(11)
C55 C54 H54 106.9
C55 C54 C56 110.5(14)
C56 C54 H54 106.9
C54 C55 H55A 109.5
C54 C55 H55B 109.5
C54 C55 H55C 109.5
H55A C55 H55B 109.5
H55A C55 H55C 109.5
H55B C55 H55C 109.5
C54 C56 H56A 109.5
C54 C56 H56B 109.5
C54 C56 H56C 109.5
H56A C56 H56B 109.5
H56A C56 H56C 109.5
H56B C56 H56C 109.5
C44 C57 H57 107.1
C58 C57 C44 114.1(9)
C58 C57 H57 107.1
C58 C57 C59 111.4(10)
C59 C57 C44 109.6(10)
C59 C57 H57 107.1
C57 C58 H58A 109.5
C57 C58 H58B 109.5
C57 C58 H58C 109.5
H58A C58 H58B 109.5
H58A C58 H58C 109.5
H58B C58 H58C 109.5
C57 C59 H59A 109.5
C57 C59 H59B 109.5
C57 C59 H59C 109.5
H59A C59 H59B 109.5
H59A C59 H59C 109.5
H59B C59 H59C 109.5
C40 C60 H60 108.2
C40 C60 C61 112.2(11)
C40 C60 C62 112.2(11)
C61 C60 H60 108.2
C61 C60 C62 107.8(10)
C62 C60 H60 108.2
C60 C61 H61A 109.5
C60 C61 H61B 109.5
C60 C61 H61C 109.5
H61A C61 H61B 109.5
H61A C61 H61C 109.5
H61B C61 H61C 109.5
C60 C62 H62A 109.5
C60 C62 H62B 109.5
C60 C62 H62C 109.5
H62A C62 H62B 109.5
H62A C62 H62C 109.5
H62B C62 H62C 109.5
C64 C63 N1 117.3(14)
C68 C63 C64 118.4(16)
C68 C63 N1 124.1(12)
C63 C64 H64 119.1
C65 C64 C63 121.8(15)
C65 C64 H64 119.1
C64 C65 H65 121.4
C64 C65 C66 117.3(13)
C66 C65 H65 121.4
C67 C66 C65 121.9(17)
F1 C66 C65 117.5(13)
F1 C66 C67 120.5(17)
C66 C67 H67 120.2
C68 C67 C66 119.7(16)
C68 C67 H67 120.2
C63 C68 H68 119.6
C67 C68 C63 120.8(13)
C67 C68 H68 119.6
N1 O1 Pd01 74.4(6)
C1 Pd01 C2 107.6(4)
C1 Pd01 O1 151.1(4)
C1 Pd01 N1 113.1(4)
C2 Pd01 O1 101.3(4)
C2 Pd01 N1 139.3(4)
O1 Pd01 N1 38.1(4)
C63 N1 Pd01 111.6(7)
O1 N1 C63 111.7(13)
O1 N1 Pd01 67.5(6)
C1 N2 C3 171.5(9)
C2 N3 C33 165.8(9)

loop_
_geom_bond_atom_site_label_1
_geom_bond_atom_site_label_2
_geom_bond_distance
C1 Pd01 1.978(9)
C1 N2 1.148(12)
C1S H1S 0.9500
C1S C2S 1.33(2)
C1S C6S 1.39(2)
C2 Pd01 2.017(10)
C2 N3 1.156(13)
C2S H2S 0.9500
C2S C3S 1.43(3)
C3 C4 1.411(13)
C3 C8 1.396(13)
C3 N2 1.406(12)
C3S H3S 0.9500
C3S C4S 1.42(2)
C4 C5 1.373(14)
C4 C15 1.508(12)
C4S H4S 0.9500
C4S C5S 1.34(2)
C5 H5 0.9500
C5 C6 1.368(15)
C5S H5S 0.9500
C5S C6S 1.41(2)
C6 H6 0.9500
C6 C7 1.395(16)
C6S H6S 0.9500
C7 H7 0.9500
C7 C8 1.389(14)
C8 C9 1.469(13)
C9 C10 1.415(14)
C9 C14 1.407(14)
C10 C11 1.383(13)
C10 C30 1.524(14)
C11 H11 0.9500
C11 C12 1.367(16)
C12 H12 0.9500
C12 C13 1.381(17)
C13 H13 0.9500
C13 C14 1.389(14)
C14 C27 1.48(3)
C14 C27B 1.67(6)
C15 C16 1.415(14)
C15 C20 1.423(14)
C16 C17 1.390(14)
C16 C24 1.521(15)
C17 H17 0.9500
C17 C18 1.343(18)
C18 H18 0.9500
C18 C19 1.373(19)
C19 H19 0.9500
C19 C20 1.389(14)
C20 C21 1.499(16)
C21 H21 1.0000
C21 C22 1.511(16)
C21 C23 1.521(16)
C22 H22A 0.9800
C22 H22B 0.9800
C22 H22C 0.9800
C23 H23A 0.9800
C23 H23B 0.9800
C23 H23C 0.9800
C24 H24 1.0000
C24 C25 1.517(17)
C24 C26 1.508(16)
C25 H25A 0.9800
C25 H25B 0.9800
C25 H25C 0.9800
C26 H26A 0.9800
C26 H26B 0.9800
C26 H26C 0.9800
C27 H27 1.0000
C27 C28 1.55(3)
C27 C29 1.54(3)
C28 H28A 0.9800
C28 H28B 0.9800
C28 H28C 0.9800
C29 H29A 0.9800
C29 H29B 0.9800
C29 H29C 0.9800
C27B H27B 1.0000
C27B C28B 1.72(8)
C27B C29B 1.53(8)
C28B H28D 0.9800
C28B H28E 0.9800
C28B H28F 0.9800
C29B H29D 0.9800
C29B H29E 0.9800
C29B H29F 0.9800
C30 H30 1.0000
C30 C31 1.522(17)
C30 C32 1.517(17)
C31 H31A 0.9800
C31 H31B 0.9800
C31 H31C 0.9800
C32 H32A 0.9800
C32 H32B 0.9800
C32 H32C 0.9800
C33 C34 1.397(13)
C33 C38 1.382(14)
C33 N3 1.416(13)
C34 C35 1.382(15)
C34 C45 1.473(15)
C35 H35 0.9500
C35 C36 1.390(15)
C36 H36 0.9500
C36 C37 1.381(14)
C37 H37 0.9500
C37 C38 1.396(13)
C38 C39 1.505(13)
C39 C40 1.400(13)
C39 C44 1.406(13)
C40 C41 1.398(15)
C40 C60 1.516(17)
C41 H41 0.9500
C41 C42 1.391(18)
C42 H42 0.9500
C42 C43 1.438(18)
C43 H43 0.9500
C43 C44 1.349(15)
C44 C57 1.540(14)
C45 C46 1.408(14)
C45 C50 1.424(17)
C46 C47 1.391(17)
C46 C54 1.511(18)
C47 H47 0.9500
C47 C48 1.32(2)
C48 H48 0.9500
C48 C49 1.415(18)
C49 H49 0.9500
C49 C50 1.411(15)
C50 C51 1.535(14)
C51 H51 1.0000
C51 C52 1.524(14)
C51 C53 1.503(17)
C52 H52A 0.9800
C52 H52B 0.9800
C52 H52C 0.9800
C53 H53A 0.9800
C53 H53B 0.9800
C53 H53C 0.9800
C54 H54 1.0000
C54 C55 1.508(17)
C54 C56 1.521(18)
C55 H55A 0.9800
C55 H55B 0.9800
C55 H55C 0.9800
C56 H56A 0.9800
C56 H56B 0.9800
C56 H56C 0.9800
C57 H57 1.0000
C57 C58 1.515(17)
C57 C59 1.526(16)
C58 H58A 0.9800
C58 H58B 0.9800
C58 H58C 0.9800
C59 H59A 0.9800
C59 H59B 0.9800
C59 H59C 0.9800
C60 H60 1.0000
C60 C61 1.530(18)
C60 C62 1.545(17)
C61 H61A 0.9800
C61 H61B 0.9800
C61 H61C 0.9800
C62 H62A 0.9800
C62 H62B 0.9800
C62 H62C 0.9800
C63 C64 1.403(17)
C63 C68 1.38(2)
C63 N1 1.43(2)
C64 H64 0.9500
C64 C65 1.36(2)
C65 H65 0.9500
C65 C66 1.39(2)
C66 C67 1.37(2)
C66 F1 1.37(2)
C67 H67 0.9500
C67 C68 1.35(2)
C68 H68 0.9500
O1 Pd01 2.017(9)
O1 N1 1.348(14)
Pd01 N1 2.103(10)

loop_
_geom_torsion_atom_site_label_1
_geom_torsion_atom_site_label_2
_geom_torsion_atom_site_label_3
_geom_torsion_atom_site_label_4
_geom_torsion
C1S C2S C3S C4S 3(3)
C2S C1S C6S C5S -2(2)
C2S C3S C4S C5S -3(3)
C3 C4 C5 C6 -4.3(16)
C3 C4 C15 C16 -80.7(12)
C3 C4 C15 C20 98.9(11)
C3 C8 C9 C10 -81.5(12)
C3 C8 C9 C14 102.2(12)
C3S C4S C5S C6S 1(3)
C4 C3 C8 C7 -0.7(15)
C4 C3 C8 C9 -178.3(10)
C4 C5 C6 C7 1.2(18)
C4 C15 C16 C17 -178.4(9)
C4 C15 C16 C24 0.3(14)
C4 C15 C20 C19 179.9(9)
C4 C15 C20 C21 -7.1(14)
C4S C5S C6S C1S 2(2)
C5 C4 C15 C16 95.9(12)
C5 C4 C15 C20 -84.6(12)
C5 C6 C7 C8 2.5(18)
C6 C7 C8 C3 -2.6(16)
C6 C7 C8 C9 175.0(10)
C6S C1S C2S C3S -1(3)
C7 C8 C9 C10 101.0(12)
C7 C8 C9 C14 -75.2(13)
C8 C3 C4 C5 4.2(15)
C8 C3 C4 C15 -179.1(9)
C8 C9 C10 C11 -176.7(9)
C8 C9 C10 C30 2.3(14)
C8 C9 C14 C13 177.0(9)
C8 C9 C14 C27 -11.2(18)
C8 C9 C14 C27B 13(3)
C9 C10 C11 C12 -0.9(15)
C9 C10 C30 C31 120.2(10)
C9 C10 C30 C32 -118.3(11)
C9 C14 C27 C28 -88.4(18)
C9 C14 C27 C29 147.5(15)
C9 C14 C27B C28B -129(3)
C9 C14 C27B C29B 102(5)
C10 C9 C14 C13 0.7(15)
C10 C9 C14 C27 172.4(14)
C10 C9 C14 C27B -164(3)
C10 C11 C12 C13 2.0(17)
C11 C10 C30 C31 -60.9(13)
C11 C10 C30 C32 60.6(13)
C11 C12 C13 C14 -1.7(17)
C12 C13 C14 C9 0.3(16)
C12 C13 C14 C27 -171.5(14)
C12 C13 C14 C27B 164(3)
C13 C14 C27 C28 83.3(18)
C13 C14 C27 C29 -41(2)
C13 C14 C27B C28B 67(4)
C13 C14 C27B C29B -62(5)
C14 C9 C10 C11 -0.4(14)
C14 C9 C10 C30 178.6(9)
C15 C4 C5 C6 179.1(10)
C15 C16 C17 C18 -0.3(17)
C15 C16 C24 C25 -101.2(11)
C15 C16 C24 C26 134.4(10)
C15 C20 C21 C22 141.0(10)
C15 C20 C21 C23 -91.1(12)
C16 C15 C20 C19 -0.6(14)
C16 C15 C20 C21 172.5(9)
C16 C17 C18 C19 -2.9(19)
C17 C16 C24 C25 77.5(13)
C17 C16 C24 C26 -47.0(14)
C17 C18 C19 C20 4.5(19)
C18 C19 C20 C15 -2.8(17)
C18 C19 C20 C21 -175.8(11)
C19 C20 C21 C22 -46.3(15)
C19 C20 C21 C23 81.6(13)
C20 C15 C16 C17 2.0(14)
C20 C15 C16 C24 -179.2(9)
C24 C16 C17 C18 -179.0(11)
C30 C10 C11 C12 -179.9(10)
C33 C34 C35 C36 2.4(14)
C33 C34 C45 C46 -104.1(12)
C33 C34 C45 C50 82.2(13)
C33 C38 C39 C40 73.0(13)
C33 C38 C39 C44 -103.6(11)
C34 C33 C38 C37 0.5(14)
C34 C33 C38 C39 -176.3(9)
C34 C33 N3 C2 -137(4)
C34 C35 C36 C37 0.6(15)
C34 C45 C46 C47 -172.0(9)
C34 C45 C46 C54 12.4(14)
C34 C45 C50 C49 172.5(10)
C34 C45 C50 C51 -8.0(15)
C35 C34 C45 C46 72.8(12)
C35 C34 C45 C50 -100.9(12)
C35 C36 C37 C38 -3.3(15)
C36 C37 C38 C33 2.7(14)
C36 C37 C38 C39 179.5(9)
C37 C38 C39 C40 -103.6(11)
C37 C38 C39 C44 79.8(12)
C38 C33 C34 C35 -3.0(15)
C38 C33 C34 C45 174.0(9)
C38 C33 N3 C2 41(4)
C38 C39 C40 C41 -174.7(9)
C38 C39 C40 C60 8.6(15)
C38 C39 C44 C43 175.8(10)
C38 C39 C44 C57 -5.8(14)
C39 C40 C41 C42 -0.8(17)
C39 C40 C60 C61 114.5(12)
C39 C40 C60 C62 -123.9(13)
C39 C44 C57 C58 132.5(11)
C39 C44 C57 C59 -101.8(11)
C40 C39 C44 C43 -0.8(16)
C40 C39 C44 C57 177.6(9)
C40 C41 C42 C43 -1.2(19)
C41 C40 C60 C61 -62.1(14)
C41 C40 C60 C62 59.5(15)
C41 C42 C43 C44 2.1(18)
C42 C43 C44 C39 -1.1(16)
C42 C43 C44 C57 -179.6(10)
C43 C44 C57 C58 -49.0(14)
C43 C44 C57 C59 76.7(12)
C44 C39 C40 C41 1.8(15)
C44 C39 C40 C60 -174.9(10)
C45 C34 C35 C36 -174.7(9)
C45 C46 C47 C48 -1.8(16)
C45 C46 C54 C55 -129.5(12)
C45 C46 C54 C56 104.7(16)
C45 C50 C51 C52 106.4(12)
C45 C50 C51 C53 -129.0(11)
C46 C45 C50 C49 -1.1(15)
C46 C45 C50 C51 178.3(9)
C46 C47 C48 C49 1.3(18)
C47 C46 C54 C55 55.0(15)
C47 C46 C54 C56 -70.8(17)
C47 C48 C49 C50 -0.7(18)
C48 C49 C50 C45 0.6(16)
C48 C49 C50 C51 -178.9(10)
C49 C50 C51 C52 -74.1(13)
C49 C50 C51 C53 50.4(13)
C50 C45 C46 C47 1.7(15)
C50 C45 C46 C54 -173.9(9)
C54 C46 C47 C48 173.7(11)
C60 C40 C41 C42 175.9(11)
C63 C64 C65 C66 2.5(18)
C64 C63 C68 C67 2.7(18)
C64 C63 N1 O1 -171.5(9)
C64 C63 N1 Pd01 115.1(10)
C64 C65 C66 C67 -3(2)
C64 C65 C66 F1 -179.4(12)
C65 C66 C67 C68 3(2)
C66 C67 C68 C63 -3(2)
C68 C63 C64 C65 -2.6(18)
C68 C63 N1 O1 3.7(15)
C68 C63 N1 Pd01 -69.7(13)
Pd01 C2 N3 C33 19(7)
Pd01 O1 N1 C63 -105.3(8)
N1 C63 C64 C65 172.9(11)
N1 C63 C68 C67 -172.5(12)
N2 C3 C4 C5 -176.2(9)
N2 C3 C4 C15 0.4(14)
N2 C3 C8 C7 179.7(9)
N2 C3 C8 C9 2.1(15)
N3 C33 C34 C35 174.3(8)
N3 C33 C34 C45 -8.7(15)
N3 C33 C38 C37 -176.8(8)
N3 C33 C38 C39 6.5(13)
F1 C66 C67 C68 179.5(13)

loop_
_twin_individual_id
_twin_individual_mass_fraction_refined
1 0.90(5)
2 0.10(5)
